data_4083683
loop_
_publ_author_name
'Pi, Chengfu'
'Zhang, Zhengxing'
'Pang, Zhen'
'Zhang, Jie'
'Luo, Jun'
'Chen, Zhenxia'
'Weng, Linhong'
'Zhou, Xigeng'

_publ_section_title
;
 Multiple N&#x2212;H Bond Activation:&#x00A0; Synthesis and Reactivity of
 Functionalized Primary Amido Ytterbium Complexes
;
_journal_issue 8
_journal_name_full Organometallics
_journal_page_first 1934
_journal_paper_doi 10.1021/om061094+
_journal_volume 26
_journal_year 2007
_chemical_formula_sum 'C23 H31 N4 Yb'
_chemical_formula_weight 536.56
_chemical_name_systematic
; 
 ? 
;
_space_group_IT_number 19
_symmetry_cell_setting orthorhombic
_symmetry_space_group_name_Hall 'P 2ac 2ab'
_symmetry_space_group_name_H-M 'P 21 21 21'
_atom_sites_solution_hydrogens geom
_atom_sites_solution_primary direct
_atom_sites_solution_secondary difmap
_audit_creation_method SHELXL-97
_cell_angle_alpha 90.00
_cell_angle_beta 90.00
_cell_angle_gamma 90.00
_cell_formula_units_Z 4
_cell_length_a 7.979(3)
_cell_length_b 9.383(4)
_cell_length_c 29.536(12)
_cell_measurement_reflns_used 1003
_cell_measurement_temperature 293(2)
_cell_measurement_theta_max 26.818
_cell_measurement_theta_min 2.276
_cell_volume 2211.3(15)
_computing_cell_refinement 'Bruker SMART'
_computing_data_collection 'Bruker SMART'
_computing_data_reduction 'Bruker SHELXTL'
_computing_molecular_graphics 'Bruker SHELXTL'
_computing_publication_material 'Bruker SHELXTL'
_computing_structure_refinement 'SHELXL-97 (Sheldrick, 1997)'
_computing_structure_solution 'SHELXS-97 (Sheldrick, 1990)'
_diffrn_ambient_temperature 293(2)
_diffrn_measured_fraction_theta_full 0.989
_diffrn_measured_fraction_theta_max 0.989
_diffrn_measurement_device_type 'CCD area detector'
_diffrn_measurement_method 'phi and omega scans'
_diffrn_radiation_monochromator graphite
_diffrn_radiation_source 'fine-focus sealed tube'
_diffrn_radiation_type MoK\a
_diffrn_radiation_wavelength 0.71073
_diffrn_reflns_av_R_equivalents 0.0498
_diffrn_reflns_av_sigmaI/netI 0.0495
_diffrn_reflns_limit_h_max 9
_diffrn_reflns_limit_h_min -10
_diffrn_reflns_limit_k_max 11
_diffrn_reflns_limit_k_min -11
_diffrn_reflns_limit_l_max 37
_diffrn_reflns_limit_l_min -36
_diffrn_reflns_number 10883
_diffrn_reflns_theta_full 27.00
_diffrn_reflns_theta_max 27.00
_diffrn_reflns_theta_min 2.28
_diffrn_standards_decay_% 9.32
_exptl_absorpt_coefficient_mu 4.244
_exptl_absorpt_correction_T_max 0.5685
_exptl_absorpt_correction_T_min 0.4167
_exptl_absorpt_correction_type none
_exptl_absorpt_process_details sadabs
_exptl_crystal_density_diffrn 1.612
_exptl_crystal_density_method 'not measured'
_exptl_crystal_F_000 1068
_exptl_crystal_size_max 0.25
_exptl_crystal_size_mid 0.20
_exptl_crystal_size_min 0.15
_refine_diff_density_max 1.257
_refine_diff_density_min -1.233
_refine_diff_density_rms 0.104
_refine_ls_abs_structure_details 'Flack H D (1983), Acta Cryst. A39, 876-881'
_refine_ls_abs_structure_Flack 0.031(15)
_refine_ls_extinction_method none
_refine_ls_goodness_of_fit_ref 1.093
_refine_ls_hydrogen_treatment constr
_refine_ls_matrix_type full
_refine_ls_number_parameters 253
_refine_ls_number_reflns 4698
_refine_ls_number_restraints 0
_refine_ls_restrained_S_all 1.093
_refine_ls_R_factor_all 0.0336
_refine_ls_R_factor_gt 0.0316
_refine_ls_shift/su_max 0.001
_refine_ls_shift/su_mean 0.000
_refine_ls_structure_factor_coef Fsqd
_refine_ls_weighting_details 'calc w=1/[\s^2^(Fo^2^)+(0.0314P)^2^+0.0000P] where P=(Fo^2^+2Fc^2^)/3'
_refine_ls_weighting_scheme calc
_refine_ls_wR_factor_gt 0.0706
_refine_ls_wR_factor_ref 0.0712
_reflns_number_gt 4518
_reflns_number_total 4698
_reflns_threshold_expression >2sigma(I)
_cod_data_source_file om061094%2Bsi20061201_101054.cif
_cod_data_source_block f60831c
_cod_depositor_comments
;
The following automatic conversions were performed:

'_symmetry_cell_setting' value 'Orthorhombic' changed to
'orthorhombic' according to
/usr/data/users/saulius/automatic-downloads/retrospective/ACS/lib/dictionaries/cif_core.dic
dictionary named 'cif_core.dic' version 2.4.2 from 2011-04-26.

Automatic conversion script
Id: cif_fix_values 2281 2013-09-26 08:29:07Z andrius 
;
_cod_original_cell_volume 2211.1(16)
_cod_original_sg_symbol_H-M P2(1)2(1)2(1)
_cod_database_code 4083683

loop_
_symmetry_equiv_pos_as_xyz
'x, y, z'
'-x+1/2, -y, z+1/2'
'-x, y+1/2, -z+1/2'
'x+1/2, -y+1/2, -z'

loop_
_atom_site_label
_atom_site_type_symbol
_atom_site_fract_x
_atom_site_fract_y
_atom_site_fract_z
_atom_site_U_iso_or_equiv
_atom_site_adp_type
_atom_site_occupancy
_atom_site_symmetry_multiplicity
_atom_site_calc_flag
_atom_site_refinement_flags
Yb1 Yb 0.22674(2) 0.19100(2) 0.173111(7) 0.03027(7) Uani 1 1 d .
N1 N 0.3413(6) 0.0790(5) 0.10628(16) 0.0359(11) Uani 1 1 d .
N2 N 0.1263(6) 0.2272(5) 0.10155(15) 0.0319(11) Uani 1 1 d .
N3 N 0.2345(6) 0.1293(5) 0.03263(14) 0.0361(10) Uani 1 1 d .
H3B H 0.3274 0.1268 0.0179 0.043 Uiso 1 1 calc R
N4 N -0.0212(6) 0.3535(5) 0.16827(19) 0.0413(12) Uani 1 1 d .
H4B H -0.1164 0.3023 0.1701 0.050 Uiso 1 1 calc R
H4C H -0.0195 0.4155 0.1915 0.050 Uiso 1 1 calc R
C1 C 0.4166(9) 0.4219(9) 0.1609(3) 0.059(2) Uani 1 1 d .
H1A H 0.4133 0.4850 0.1345 0.071 Uiso 1 1 calc R
C2 C 0.3331(10) 0.4449(8) 0.2018(3) 0.063(2) Uani 1 1 d .
H2A H 0.2616 0.5269 0.2088 0.076 Uiso 1 1 calc R
C3 C 0.3895(10) 0.3437(9) 0.2328(3) 0.068(2) Uani 1 1 d .
H3A H 0.3687 0.3449 0.2655 0.082 Uiso 1 1 calc R
C4 C 0.5126(9) 0.2592(9) 0.2100(3) 0.059(2) Uani 1 1 d .
H4A H 0.5908 0.1929 0.2245 0.071 Uiso 1 1 calc R
C5 C 0.5254(7) 0.3107(9) 0.1670(3) 0.0580(19) Uani 1 1 d .
H5A H 0.6122 0.2826 0.1453 0.070 Uiso 1 1 calc R
C6 C -0.0307(9) 0.0471(9) 0.2065(3) 0.065(2) Uani 1 1 d .
H6A H -0.1489 0.0670 0.2002 0.078 Uiso 1 1 calc R
C7 C 0.0570(10) 0.0971(9) 0.2429(3) 0.061(2) Uani 1 1 d .
H7A H 0.0116 0.1555 0.2675 0.073 Uiso 1 1 calc R
C8 C 0.2114(10) 0.0219(8) 0.2436(2) 0.0607(19) Uani 1 1 d .
H8A H 0.2911 0.0216 0.2689 0.073 Uiso 1 1 calc R
C9 C 0.2148(10) -0.0684(7) 0.2083(3) 0.0596(18) Uani 1 1 d .
H9A H 0.3001 -0.1421 0.2036 0.071 Uiso 1 1 calc R
C10 C 0.0697(10) -0.0564(8) 0.1836(2) 0.0583(19) Uani 1 1 d .
H10A H 0.0326 -0.1204 0.1593 0.070 Uiso 1 1 calc R
C11 C 0.4564(9) -0.0318(7) 0.0902(2) 0.0476(16) Uani 1 1 d .
H11A H 0.4952 -0.0048 0.0599 0.057 Uiso 1 1 calc R
C12 C 0.6068(10) -0.0394(10) 0.1209(3) 0.081(3) Uani 1 1 d .
H12A H 0.6820 -0.1117 0.1102 0.121 Uiso 1 1 calc R
H12B H 0.5711 -0.0624 0.1511 0.121 Uiso 1 1 calc R
H12C H 0.6631 0.0510 0.1210 0.121 Uiso 1 1 calc R
C13 C 0.3719(11) -0.1719(7) 0.0868(3) 0.078(3) Uani 1 1 d .
H13A H 0.2777 -0.1643 0.0667 0.117 Uiso 1 1 calc R
H13B H 0.3340 -0.2009 0.1162 0.117 Uiso 1 1 calc R
H13C H 0.4493 -0.2412 0.0752 0.117 Uiso 1 1 calc R
C14 C 0.2369(6) 0.1424(5) 0.07849(16) 0.0274(10) Uani 1 1 d .
C15 C 0.0759(8) 0.1193(6) 0.0080(2) 0.0396(14) Uani 1 1 d .
H15A H 0.0000 0.1926 0.0198 0.048 Uiso 1 1 calc R
C16 C -0.0051(11) -0.0261(8) 0.0156(3) 0.083(3) Uani 1 1 d .
H16A H -0.0244 -0.0399 0.0474 0.124 Uiso 1 1 calc R
H16B H 0.0681 -0.0994 0.0046 0.124 Uiso 1 1 calc R
H16C H -0.1098 -0.0303 -0.0003 0.124 Uiso 1 1 calc R
C17 C 0.1063(10) 0.1490(10) -0.0417(2) 0.071(3) Uani 1 1 d .
H17A H 0.1536 0.2425 -0.0451 0.107 Uiso 1 1 calc R
H17B H 0.0020 0.1441 -0.0578 0.107 Uiso 1 1 calc R
H17C H 0.1825 0.0794 -0.0536 0.107 Uiso 1 1 calc R
C18 C 0.0689(7) 0.3611(6) 0.0893(2) 0.0306(12) Uani 1 1 d .
C19 C 0.0885(7) 0.4367(6) 0.04937(19) 0.0366(13) Uani 1 1 d .
H19A H 0.1455 0.3953 0.0253 0.044 Uiso 1 1 calc R
C20 C 0.0246(9) 0.5733(7) 0.0448(2) 0.0463(16) Uani 1 1 d .
H20A H 0.0389 0.6221 0.0177 0.056 Uiso 1 1 calc R
C21 C -0.0592(10) 0.6369(7) 0.0797(3) 0.0535(18) Uani 1 1 d .
H21A H -0.1020 0.7285 0.0762 0.064 Uiso 1 1 calc R
C22 C -0.0806(8) 0.5641(7) 0.1206(2) 0.0439(15) Uani 1 1 d .
H22A H -0.1384 0.6065 0.1444 0.053 Uiso 1 1 calc R
C23 C -0.0163(7) 0.4311(6) 0.12526(19) 0.0333(12) Uani 1 1 d .

loop_
_atom_site_aniso_label
_atom_site_aniso_U_11
_atom_site_aniso_U_22
_atom_site_aniso_U_33
_atom_site_aniso_U_23
_atom_site_aniso_U_13
_atom_site_aniso_U_12
Yb1 0.02403(10) 0.04285(12) 0.02394(10) 0.00141(10) -0.00106(8) -0.00242(9)
N1 0.036(3) 0.040(3) 0.032(3) -0.006(2) -0.003(2) 0.009(2)
N2 0.037(3) 0.034(3) 0.024(2) -0.0011(18) 0.0019(19) 0.0074(19)
N3 0.032(2) 0.048(2) 0.028(2) -0.0047(18) 0.0013(19) 0.004(2)
N4 0.045(3) 0.053(3) 0.026(3) 0.003(2) 0.008(2) 0.006(2)
C1 0.051(4) 0.070(5) 0.056(5) 0.003(4) -0.002(3) -0.028(4)
C2 0.060(5) 0.063(4) 0.067(5) -0.031(4) 0.010(4) -0.017(4)
C3 0.065(5) 0.102(7) 0.038(4) -0.020(4) -0.003(3) -0.040(5)
C4 0.035(4) 0.081(5) 0.061(5) -0.001(4) -0.021(3) -0.009(3)
C5 0.028(3) 0.075(4) 0.071(5) -0.022(5) 0.011(3) -0.016(4)
C6 0.037(4) 0.078(6) 0.080(6) 0.043(5) 0.001(4) -0.010(4)
C7 0.071(5) 0.067(5) 0.044(4) 0.014(4) 0.028(4) -0.009(4)
C8 0.054(4) 0.082(5) 0.046(4) 0.035(4) -0.005(3) -0.006(4)
C9 0.067(5) 0.051(4) 0.061(4) 0.016(3) 0.005(4) 0.009(4)
C10 0.074(5) 0.051(4) 0.050(5) 0.010(3) -0.002(4) -0.016(4)
C11 0.050(4) 0.053(4) 0.040(4) -0.001(3) -0.004(3) 0.020(3)
C12 0.053(5) 0.101(7) 0.089(7) -0.018(5) -0.021(4) 0.035(5)
C13 0.079(6) 0.046(4) 0.108(7) -0.013(5) -0.001(5) 0.013(4)
C14 0.025(3) 0.031(2) 0.026(2) -0.0001(18) -0.002(2) 0.000(2)
C15 0.042(3) 0.041(3) 0.036(3) -0.007(3) -0.012(3) 0.007(3)
C16 0.090(7) 0.057(5) 0.101(8) 0.014(5) -0.052(6) -0.023(4)
C17 0.072(5) 0.107(7) 0.035(4) -0.007(4) -0.013(3) 0.041(5)
C18 0.025(3) 0.033(3) 0.034(3) -0.005(2) -0.004(2) -0.001(2)
C19 0.044(3) 0.036(3) 0.029(3) -0.003(2) 0.003(2) -0.004(3)
C20 0.065(4) 0.036(3) 0.038(4) 0.003(3) 0.001(3) -0.003(3)
C21 0.071(5) 0.031(3) 0.058(5) 0.003(3) 0.002(4) 0.006(3)
C22 0.050(4) 0.043(3) 0.038(4) -0.007(3) 0.003(3) 0.006(3)
C23 0.032(3) 0.036(3) 0.032(3) -0.003(2) -0.001(2) -0.001(2)

loop_
_atom_type_symbol
_atom_type_description
_atom_type_scat_dispersion_real
_atom_type_scat_dispersion_imag
_atom_type_scat_source
C C 0.0033 0.0016 'International Tables Vol C Tables 4.2.6.8 and 6.1.1.4'
H H 0.0000 0.0000 'International Tables Vol C Tables 4.2.6.8 and 6.1.1.4'
N N 0.0061 0.0033 'International Tables Vol C Tables 4.2.6.8 and 6.1.1.4'
Yb Yb -0.3850 5.5486 'International Tables Vol C Tables 4.2.6.8 and 6.1.1.4'

loop_
_geom_angle_atom_site_label_1
_geom_angle_atom_site_label_2
_geom_angle_atom_site_label_3
_geom_angle
N2 Yb1 N1 56.06(16)
N2 Yb1 N4 65.13(17)
N1 Yb1 N4 121.16(17)
N2 Yb1 C4 131.0(2)
N1 Yb1 C4 96.7(2)
N4 Yb1 C4 124.5(2)
N2 Yb1 C3 135.7(2)
N1 Yb1 C3 126.9(2)
N4 Yb1 C3 95.6(2)
C4 Yb1 C3 31.8(2)
N2 Yb1 C7 126.6(2)
N1 Yb1 C7 133.8(2)
N4 Yb1 C7 80.9(2)
C4 Yb1 C7 101.9(3)
C3 Yb1 C7 84.9(3)
N2 Yb1 C8 143.9(2)
N1 Yb1 C8 113.8(2)
N4 Yb1 C8 112.2(2)
C4 Yb1 C8 81.8(2)
C3 Yb1 C8 79.6(3)
C7 Yb1 C8 31.4(2)
N2 Yb1 C5 101.0(2)
N1 Yb1 C5 77.8(2)
N4 Yb1 C5 116.8(2)
C4 Yb1 C5 30.1(2)
C3 Yb1 C5 50.6(2)
C7 Yb1 C5 131.5(3)
C8 Yb1 C5 110.7(3)
N2 Yb1 C9 119.1(2)
N1 Yb1 C9 86.3(2)
N4 Yb1 C9 123.6(2)
C4 Yb1 C9 95.3(3)
C3 Yb1 C9 104.9(3)
C7 Yb1 C9 50.4(2)
C8 Yb1 C9 29.6(2)
C5 Yb1 C9 116.8(3)
N2 Yb1 C6 98.5(2)
N1 Yb1 C6 112.1(2)
N4 Yb1 C6 73.7(2)
C4 Yb1 C6 130.4(3)
C3 Yb1 C6 114.4(3)
C7 Yb1 C6 30.0(3)
C8 Yb1 C6 50.2(2)
C5 Yb1 C6 160.4(2)
C9 Yb1 C6 50.0(2)
N2 Yb1 C10 94.13(19)
N1 Yb1 C10 83.9(2)
N4 Yb1 C10 99.6(2)
C4 Yb1 C10 125.3(3)
C3 Yb1 C10 129.4(2)
C7 Yb1 C10 51.0(2)
C8 Yb1 C10 50.0(2)
C5 Yb1 C10 143.6(3)
C9 Yb1 C10 30.0(2)
C6 Yb1 C10 31.3(2)
N2 Yb1 C2 105.8(2)
N1 Yb1 C2 121.8(2)
N4 Yb1 C2 74.1(2)
C4 Yb1 C2 50.9(3)
C3 Yb1 C2 30.6(3)
C7 Yb1 C2 102.4(3)
C8 Yb1 C2 107.6(3)
C5 Yb1 C2 49.8(2)
C9 Yb1 C2 135.1(3)
C6 Yb1 C2 125.7(3)
C10 Yb1 C2 153.4(2)
C14 N1 C11 121.1(5)
C14 N1 Yb1 94.2(3)
C11 N1 Yb1 144.1(4)
C14 N2 C18 127.6(5)
C14 N2 Yb1 98.5(3)
C18 N2 Yb1 119.5(3)
C14 N3 C15 120.9(5)
C23 N4 Yb1 109.4(3)
C5 C1 C2 107.9(7)
C5 C1 Yb1 74.0(4)
C2 C1 Yb1 74.8(4)
C3 C2 C1 108.0(7)
C3 C2 Yb1 72.7(4)
C1 C2 Yb1 74.9(4)
C2 C3 C4 106.9(7)
C2 C3 Yb1 76.7(4)
C4 C3 Yb1 73.8(4)
C5 C4 C3 107.0(7)
C5 C4 Yb1 76.3(4)
C3 C4 Yb1 74.5(4)
C4 C5 C1 110.2(7)
C4 C5 Yb1 73.6(4)
C1 C5 Yb1 76.2(4)
C7 C6 C10 108.6(7)
C7 C6 Yb1 73.8(4)
C10 C6 Yb1 74.7(4)
C6 C7 C8 106.6(7)
C6 C7 Yb1 76.2(4)
C8 C7 Yb1 74.4(4)
C9 C8 C7 108.5(7)
C9 C8 Yb1 76.3(4)
C7 C8 Yb1 74.2(4)
C8 C9 C10 110.2(7)
C8 C9 Yb1 74.1(4)
C10 C9 Yb1 75.3(4)
C9 C10 C6 106.0(7)
C9 C10 Yb1 74.7(4)
C6 C10 Yb1 74.1(4)
N1 C11 C13 111.5(6)
N1 C11 C12 109.8(6)
C13 C11 C12 111.2(7)
N1 C14 N3 126.2(5)
N1 C14 N2 111.2(5)
N3 C14 N2 122.6(5)
N1 C14 Yb1 58.3(3)
N3 C14 Yb1 175.3(4)
N2 C14 Yb1 52.9(3)
N3 C15 C17 109.4(6)
N3 C15 C16 110.5(5)
C17 C15 C16 112.1(6)
C19 C18 N2 130.5(5)
C19 C18 C23 117.0(5)
N2 C18 C23 112.4(5)
C19 C18 Yb1 150.3(4)
N2 C18 Yb1 38.4(2)
C23 C18 Yb1 80.8(3)
C18 C19 C20 121.0(6)
C21 C20 C19 120.8(6)
C20 C21 C22 119.8(6)
C23 C22 C21 119.5(6)
C22 C23 C18 121.9(6)
C22 C23 N4 122.4(5)
C18 C23 N4 115.6(5)

loop_
_geom_bond_atom_site_label_1
_geom_bond_atom_site_label_2
_geom_bond_distance
Yb1 N2 2.286(5)
Yb1 N1 2.416(5)
Yb1 N4 2.501(5)
Yb1 C4 2.607(6)
Yb1 C3 2.616(7)
Yb1 C7 2.619(7)
Yb1 C8 2.621(6)
Yb1 C5 2.641(6)
Yb1 C9 2.648(7)
Yb1 C6 2.648(7)
Yb1 C10 2.656(7)
Yb1 C2 2.667(7)
N1 C14 1.312(7)
N1 C11 1.466(7)
N2 C14 1.369(6)
N2 C18 1.385(7)
N3 C14 1.360(6)
N3 C15 1.462(7)
N4 C23 1.464(8)
C1 C5 1.369(11)
C1 C2 1.395(10)
C2 C3 1.394(12)
C3 C4 1.430(11)
C4 C5 1.362(11)
C6 C7 1.366(11)
C6 C10 1.430(11)
C7 C8 1.420(11)
C8 C9 1.344(10)
C9 C10 1.373(10)
C11 C13 1.481(10)
C11 C12 1.505(9)
C15 C17 1.513(9)
C15 C16 1.526(9)
C18 C19 1.385(8)
C18 C23 1.422(8)
C19 C20 1.385(9)
C20 C21 1.366(10)
C21 C22 1.398(9)
C22 C23 1.357(9)
